data_4310534
loop_
_publ_author_name
'Sergei Fokin'
'Victor Ovcharenko'
'Galina Romanenko'
'Vladimir Ikorskii'

_publ_section_title
;
 Problem of a Wide Variety of Products in the Cu(hfac)2-Nitroxide System
;
_journal_name_full 'Inorganic Chemistry'
_journal_page_first 969
_journal_page_last 977
_journal_paper_doi 10.1021/ic034964d
_journal_volume 43
_journal_year 2004
_chemical_formula_sum 'C66 H56 Cu3 F36 N8 O16'
_chemical_formula_weight 2091.81
_space_group_IT_number 2
_symmetry_cell_setting triclinic
_symmetry_space_group_name_Hall '-P 1'
_symmetry_space_group_name_H-M 'P -1'
_atom_sites_solution_hydrogens geom
_atom_sites_solution_primary direct
_atom_sites_solution_secondary difmap
_audit_creation_method SHELXL-97
_cell_angle_alpha 95.20(3)
_cell_angle_beta 106.85(3)
_cell_angle_gamma 113.14(3)
_cell_formula_units_Z 1
_cell_length_a 12.383(3)
_cell_length_b 13.824(3)
_cell_length_c 15.057(3)
_cell_measurement_temperature 293(2)
_cell_volume 2206.3(12)
_computing_structure_refinement 'SHELXL-97 (Sheldrick, 1997)'
_computing_structure_solution 'SHELXS-97 (Sheldrick, 1990)'
_diffrn_ambient_temperature 293(2)
_diffrn_measured_fraction_theta_full 0.991
_diffrn_measured_fraction_theta_max 0.991
_diffrn_radiation_monochromator graphite
_diffrn_radiation_source 'fine-focus sealed tube'
_diffrn_radiation_type MoK\a
_diffrn_radiation_wavelength 0.71073
_diffrn_reflns_av_R_equivalents 0.0217
_diffrn_reflns_av_sigmaI/netI 0.0389
_diffrn_reflns_limit_h_max 14
_diffrn_reflns_limit_h_min 0
_diffrn_reflns_limit_k_max 14
_diffrn_reflns_limit_k_min -15
_diffrn_reflns_limit_l_max 17
_diffrn_reflns_limit_l_min -17
_diffrn_reflns_number 8097
_diffrn_reflns_theta_full 25.00
_diffrn_reflns_theta_max 25.00
_diffrn_reflns_theta_min 1.90
_exptl_absorpt_coefficient_mu 0.855
_exptl_crystal_density_diffrn 1.574
_exptl_crystal_density_method 'not measured'
_exptl_crystal_F_000 1047
_refine_diff_density_max 0.635
_refine_diff_density_min -0.410
_refine_diff_density_rms 0.063
_refine_ls_extinction_coef 0.0000(8)
_refine_ls_extinction_expression Fc^*^=kFc[1+0.001xFc^2^\l^3^/sin(2\q)]^-1/4^
_refine_ls_extinction_method SHELXL
_refine_ls_goodness_of_fit_ref 1.015
_refine_ls_hydrogen_treatment mixed
_refine_ls_matrix_type full
_refine_ls_number_parameters 672
_refine_ls_number_reflns 7707
_refine_ls_number_restraints 0
_refine_ls_restrained_S_all 1.015
_refine_ls_R_factor_all 0.1021
_refine_ls_R_factor_gt 0.0694
_refine_ls_shift/su_max 1.740
_refine_ls_shift/su_mean 0.112
_refine_ls_structure_factor_coef Fsqd
_refine_ls_weighting_details 'calc w=1/[\s^2^(Fo^2^)+(0.1229P)^2^+1.7081P] where P=(Fo^2^+2Fc^2^)/3'
_refine_ls_weighting_scheme calc
_refine_ls_wR_factor_gt 0.1941
_refine_ls_wR_factor_ref 0.2234
_reflns_number_gt 5111
_reflns_number_total 7707
_reflns_threshold_expression >2sigma(I)
_cod_data_source_file ic034964dsi20030813_090632_12.cif
_cod_data_source_block qq
_cod_depositor_comments
;
The following automatic conversions were performed:

data name '_atom_site_symetry_multiplicity' was replaced with
'_atom_site_symmetry_multiplicity' as specified in the replacement
file 'data/replacement-values/replacement_tags.lst'.

Automatic conversion script
Id: cif_correct_tags 9268 2022-04-12 08:56:07Z antanas 
;
_cod_original_cell_volume 2206.3(8)
_cod_database_code 4310534

loop_
_symmetry_equiv_pos_as_xyz
'x, y, z'
'-x, -y, -z'

loop_
_atom_site_label
_atom_site_type_symbol
_atom_site_fract_x
_atom_site_fract_y
_atom_site_fract_z
_atom_site_U_iso_or_equiv
_atom_site_adp_type
_atom_site_occupancy
_atom_site_symmetry_multiplicity
_atom_site_calc_flag
_atom_site_refinement_flags
_atom_site_disorder_assembly
_atom_site_disorder_group
Cu1 Cu 0.0000 0.0000 0.0000 0.0661(3) Uani 1 2 d S . .
O1 O 0.1361(3) -0.0409(3) 0.0065(2) 0.0723(9) Uani 1 1 d . . .
C1 C 0.3306(7) -0.0416(7) 0.0534(6) 0.105(2) Uani 1 1 d . . .
F1 F 0.3098(8) -0.1250(6) 0.0915(5) 0.197(3) Uani 1 1 d . . .
F2 F 0.4495(5) 0.0243(6) 0.0935(5) 0.186(3) Uani 1 1 d . . .
F3 F 0.3125(5) -0.0771(5) -0.0340(4) 0.1454(18) Uani 1 1 d . . .
C2 C 0.2441(5) 0.0093(5) 0.0652(4) 0.0738(13) Uani 1 1 d . . .
C3 C 0.2916(8) 0.1011(7) 0.1347(5) 0.098(2) Uani 1 1 d . . .
H3A H 0.350(6) 0.124(6) 0.162(5) 0.09(2) Uiso 1 1 d . . .
C4 C 0.2226(6) 0.1547(5) 0.1488(4) 0.0788(15) Uani 1 1 d . . .
C5 C 0.2970(14) 0.2643(13) 0.2202(8) 0.181(6) Uani 1 1 d . . .
F4 F 0.2548(13) 0.3250(8) 0.2064(11) 0.344(10) Uani 1 1 d . . .
F5 F 0.3960(7) 0.2949(9) 0.2650(10) 0.335(9) Uani 1 1 d . . .
F6 F 0.2472(17) 0.2476(11) 0.2867(9) 0.383(11) Uani 1 1 d . . .
O2 O 0.1099(4) 0.1280(3) 0.1051(2) 0.0762(9) Uani 1 1 d . . .
Cu2 Cu 0.00934(6) 0.30520(6) -0.43641(5) 0.0801(3) Uani 1 1 d . . .
O3 O 0.0879(5) 0.1933(4) -0.4588(3) 0.1024(13) Uani 1 1 d . . .
C6 C 0.2345(13) 0.1357(10) -0.4793(8) 0.139(3) Uani 1 1 d . . .
F7 F 0.2374(9) 0.0961(7) -0.4057(5) 0.229(4) Uani 1 1 d . . .
F8 F 0.3456(8) 0.1711(7) -0.4802(7) 0.223(4) Uani 1 1 d . . .
F9 F 0.1641(9) 0.0589(7) -0.5541(6) 0.228(4) Uani 1 1 d . . .
C7 C 0.1851(7) 0.2226(6) -0.4762(4) 0.0936(18) Uani 1 1 d . . .
C8 C 0.2510(9) 0.3223(8) -0.4937(6) 0.105(3) Uani 1 1 d . . .
H8A H 0.297(7) 0.323(6) -0.505(5) 0.09(3) Uiso 1 1 d . . .
C9 C 0.2141(6) 0.4025(6) -0.5014(4) 0.0862(17) Uani 1 1 d . . .
C10 C 0.2951(7) 0.5094(9) -0.5188(6) 0.129(3) Uani 1 1 d . . .
F10 F 0.2419(6) 0.5430(8) -0.5762(8) 0.300(7) Uani 1 1 d . . .
F11 F 0.3759(10) 0.5013(8) -0.5539(9) 0.271(5) Uani 1 1 d . . .
F12 F 0.3645(11) 0.5740(7) -0.4489(6) 0.307(7) Uani 1 1 d . . .
O4 O 0.1165(4) 0.4037(3) -0.4926(3) 0.0893(11) Uani 1 1 d . . .
O5 O -0.1055(4) 0.2474(4) -0.3717(3) 0.0911(12) Uani 1 1 d . . .
C11 C -0.2832(9) 0.1412(11) -0.3406(8) 0.142(4) Uani 1 1 d . . .
F13 F -0.3964(6) 0.0863(10) -0.3748(5) 0.309(7) Uani 1 1 d . . .
F14 F -0.2377(10) 0.0801(7) -0.2960(7) 0.234(4) Uani 1 1 d . . .
F15 F -0.2506(8) 0.2136(7) -0.2695(6) 0.228(4) Uani 1 1 d . . .
C12 C -0.2187(6) 0.1794(5) -0.4114(5) 0.0911(17) Uani 1 1 d . . .
C13 C -0.2866(7) 0.1397(6) -0.5060(5) 0.097(2) Uani 1 1 d . . .
H13A H -0.362(6) 0.091(5) -0.528(4) 0.080(17) Uiso 1 1 d . . .
C14 C -0.2362(6) 0.1739(4) -0.5752(4) 0.0816(15) Uani 1 1 d . . .
C15 C -0.3198(8) 0.1295(6) -0.6778(5) 0.108(2) Uani 1 1 d . . .
F16 F -0.3936(7) 0.0305(4) -0.6987(4) 0.224(4) Uani 1 1 d . . .
F17 F -0.3813(7) 0.1812(6) -0.7059(4) 0.200(3) Uani 1 1 d . . .
F18 F -0.2612(6) 0.1404(6) -0.7373(4) 0.191(3) Uani 1 1 d . . .
O6 O -0.1272(4) 0.2403(4) -0.5612(3) 0.0905(12) Uani 1 1 d . . .
O01 O 0.1451(3) 0.3724(3) -0.3142(3) 0.0837(11) Uani 1 1 d . . .
N1 N 0.1264(4) 0.4148(4) -0.2421(3) 0.0812(13) Uani 1 1 d . . .
C01 C 0.1499(7) 0.5315(5) -0.2215(5) 0.100(2) Uani 1 1 d . . .
C011 C 0.0877(10) 0.5571(9) -0.3144(7) 0.112(3) Uani 1 1 d . . .
H01A H -0.004(7) 0.503(6) -0.345(5) 0.11(2) Uiso 1 1 d . . .
H01B H 0.124(7) 0.552(6) -0.357(6) 0.12(3) Uiso 1 1 d . . .
H01C H 0.104(8) 0.622(7) -0.295(6) 0.12(3) Uiso 1 1 d . . .
C012 C 0.2943(10) 0.5974(9) -0.1870(11) 0.142(5) Uani 1 1 d . . .
H01D H 0.323(6) 0.582(5) -0.136(5) 0.09(2) Uiso 1 1 d . . .
H01E H 0.301(8) 0.678(7) -0.179(6) 0.14(3) Uiso 1 1 d . . .
H01F H 0.301(7) 0.592(6) -0.237(5) 0.09(3) Uiso 1 1 d . . .
C02 C 0.0936(8) 0.5341(5) -0.1453(5) 0.104(2) Uani 1 1 d . . .
C021 C 0.1633(19) 0.6329(9) -0.0610(10) 0.178(7) Uani 1 1 d . . .
H02A H 0.276(9) 0.628(7) -0.038(7) 0.16(3) Uiso 1 1 d . . .
H02B H 0.156(8) 0.637(7) -0.010(6) 0.12(3) Uiso 1 1 d . . .
H02C H 0.180(12) 0.683(10) -0.078(9) 0.20(6) Uiso 1 1 d . . .
C022 C -0.0490(11) 0.5071(9) -0.1832(7) 0.123(3) Uani 1 1 d . . .
H02D H -0.099(9) 0.442(8) -0.259(8) 0.18(4) Uiso 1 1 d . . .
H02E H -0.055(8) 0.555(7) -0.205(6) 0.13(3) Uiso 1 1 d . . .
H02F H -0.080(10) 0.487(8) -0.124(8) 0.19(4) Uiso 1 1 d . . .
N2 N 0.0944(6) 0.4364(4) -0.1093(4) 0.0966(16) Uani 1 1 d . . .
O02 O 0.0804(7) 0.4199(4) -0.0305(4) 0.137(2) Uani 1 1 d . . .
C03 C 0.1032(6) 0.3665(5) -0.1725(4) 0.0808(15) Uani 1 1 d . . .
C04 C 0.0890(5) 0.2607(4) -0.1647(4) 0.0746(14) Uani 1 1 d . . .
C05 C 0.0587(6) 0.2079(5) -0.0951(5) 0.0817(16) Uani 1 1 d . . .
H05A H 0.043(5) 0.234(4) -0.052(4) 0.065(16) Uiso 1 1 d . . .
N3 N 0.0532(5) 0.1111(4) -0.1089(3) 0.0822(13) Uani 1 1 d . . .
N4 N 0.0784(5) 0.0990(4) -0.1897(3) 0.0784(12) Uani 1 1 d . . .
C041 C 0.0828(11) 0.0007(7) -0.2264(7) 0.107(3) Uani 1 1 d . . .
H04A H 0.097(11) -0.005(9) -0.272(8) 0.17(4) Uiso 1 1 d . . .
H04B H -0.019(11) -0.062(9) -0.279(8) 0.19(4) Uiso 1 1 d . . .
H04C H 0.143(9) -0.019(8) -0.186(7) 0.15(4) Uiso 1 1 d . . .
C06 C 0.1004(6) 0.1872(5) -0.2234(4) 0.0802(16) Uani 1 1 d . . .
H06A H 0.121(5) 0.194(5) -0.276(4) 0.087(17) Uiso 1 1 d . . .
C1A C 0.553(3) 0.389(2) -0.2508(18) 0.291(11) Uani 1 1 d . . .
H1AA H 0.5829 0.3441 -0.2790 0.34(14) Uiso 1 1 calc R . .
H1AB H 0.6205 0.4592 -0.2201 0.39(17) Uiso 1 1 calc R . .
H1AC H 0.4872 0.3945 -0.2996 0.6(3) Uiso 1 1 calc R . .
C2A C 0.5040(14) 0.3403(12) -0.1813(11) 0.191(6) Uani 1 1 d . . .
C3A C 0.4941(14) 0.2436(12) -0.1701(14) 0.179(5) Uani 1 1 d . . .
H3AA H 0.5203 0.2062 -0.2071 0.42(17) Uiso 1 1 calc R . .
C4A C 0.4463(16) 0.1983(15) -0.1057(16) 0.200(6) Uani 1 1 d . . .
H4AA H 0.4426 0.1314 -0.0973 2.0(16) Uiso 1 1 calc R . .
C5A C 0.4019(15) 0.252(3) -0.0509(18) 0.228(11) Uani 1 1 d . . .
H5AA H 0.3657 0.2209 -0.0084 0.27(9) Uiso 1 1 calc R . .
C6A C 0.4142(15) 0.350(3) -0.0630(17) 0.232(9) Uani 1 1 d . . .
H6AA H 0.3914 0.3888 -0.0245 0.6(3) Uiso 1 1 calc R . .
C7A C 0.4595(14) 0.3960(12) -0.1309(16) 0.203(7) Uani 1 1 d . . .
H7AA H 0.4602 0.4612 -0.1420 0.19(4) Uiso 1 1 calc R . .

loop_
_atom_site_aniso_label
_atom_site_aniso_U_11
_atom_site_aniso_U_22
_atom_site_aniso_U_33
_atom_site_aniso_U_23
_atom_site_aniso_U_13
_atom_site_aniso_U_12
Cu1 0.0640(5) 0.0634(5) 0.0635(5) 0.0132(4) 0.0159(4) 0.0261(4)
O1 0.069(2) 0.073(2) 0.070(2) 0.0149(17) 0.0180(18) 0.0318(18)
C1 0.083(5) 0.124(6) 0.101(5) 0.018(4) 0.018(4) 0.051(4)
F1 0.266(8) 0.250(7) 0.237(7) 0.148(6) 0.147(6) 0.213(7)
F2 0.087(3) 0.219(6) 0.205(6) -0.046(5) 0.007(3) 0.074(4)
F3 0.130(4) 0.205(5) 0.122(4) 0.006(3) 0.048(3) 0.098(4)
C2 0.066(3) 0.086(4) 0.067(3) 0.024(3) 0.019(3) 0.033(3)
C3 0.072(4) 0.108(5) 0.083(4) 0.001(4) 0.003(4) 0.030(4)
C4 0.084(4) 0.074(3) 0.064(3) 0.008(3) 0.023(3) 0.024(3)
C5 0.174(12) 0.236(14) 0.098(6) -0.070(8) -0.023(7) 0.131(12)
F4 0.270(12) 0.165(7) 0.392(18) -0.145(9) -0.128(12) 0.114(8)
F5 0.117(5) 0.294(11) 0.377(13) -0.236(11) -0.070(8) 0.057(6)
F6 0.49(2) 0.236(12) 0.208(10) -0.123(9) 0.182(13) -0.052(12)
O2 0.077(2) 0.072(2) 0.068(2) 0.0092(17) 0.0191(19) 0.0281(19)
Cu2 0.0650(4) 0.0947(5) 0.0729(4) 0.0396(4) 0.0255(3) 0.0225(4)
O3 0.107(3) 0.101(3) 0.102(3) 0.040(2) 0.039(3) 0.043(3)
C6 0.170(10) 0.169(9) 0.120(7) 0.042(7) 0.058(7) 0.109(8)
F7 0.360(11) 0.304(10) 0.200(6) 0.150(7) 0.144(7) 0.268(10)
F8 0.197(7) 0.249(8) 0.315(10) 0.086(8) 0.128(8) 0.157(7)
F9 0.281(10) 0.200(7) 0.196(7) -0.025(6) 0.025(7) 0.155(7)
C7 0.105(5) 0.115(5) 0.072(4) 0.027(3) 0.031(4) 0.058(4)
C8 0.090(5) 0.141(8) 0.094(5) 0.039(4) 0.043(4) 0.052(5)
C9 0.071(4) 0.113(5) 0.062(3) 0.033(3) 0.022(3) 0.028(3)
C10 0.062(4) 0.188(9) 0.097(5) 0.070(6) 0.028(4) 0.007(5)
F10 0.111(4) 0.336(11) 0.421(13) 0.316(11) 0.067(6) 0.040(5)
F11 0.244(9) 0.245(9) 0.428(15) 0.182(10) 0.254(11) 0.092(7)
F12 0.315(11) 0.178(7) 0.170(6) 0.037(5) 0.037(8) -0.108(7)
O4 0.070(2) 0.108(3) 0.090(3) 0.052(2) 0.033(2) 0.030(2)
O5 0.067(2) 0.108(3) 0.081(2) 0.031(2) 0.031(2) 0.016(2)
C11 0.110(7) 0.155(9) 0.124(7) 0.037(7) 0.062(6) 0.006(6)
F13 0.101(4) 0.487(15) 0.168(6) 0.086(7) 0.066(4) -0.053(6)
F14 0.315(11) 0.233(8) 0.245(9) 0.156(8) 0.204(9) 0.114(8)
F15 0.244(8) 0.228(8) 0.197(7) 0.020(6) 0.170(7) 0.031(6)
C12 0.082(4) 0.094(4) 0.095(4) 0.032(3) 0.042(4) 0.026(3)
C13 0.073(4) 0.091(4) 0.093(4) 0.021(3) 0.024(3) 0.005(3)
C14 0.081(4) 0.068(3) 0.081(4) 0.025(3) 0.020(3) 0.023(3)
C15 0.102(5) 0.105(5) 0.077(4) 0.027(4) 0.011(4) 0.021(4)
F16 0.264(8) 0.108(4) 0.111(4) 0.018(3) -0.013(4) -0.044(4)
F17 0.217(7) 0.236(7) 0.119(4) 0.019(4) -0.032(4) 0.143(6)
F18 0.156(5) 0.251(7) 0.092(3) -0.008(4) 0.030(3) 0.036(5)
O6 0.078(3) 0.108(3) 0.073(2) 0.040(2) 0.0220(19) 0.027(2)
O01 0.069(2) 0.096(3) 0.075(2) 0.040(2) 0.0206(18) 0.024(2)
N1 0.076(3) 0.077(3) 0.076(3) 0.036(2) 0.017(2) 0.022(2)
C01 0.103(5) 0.072(4) 0.101(5) 0.039(3) 0.013(4) 0.026(3)
C011 0.125(7) 0.102(6) 0.103(6) 0.054(5) 0.025(5) 0.047(6)
C012 0.116(7) 0.099(7) 0.143(10) 0.055(7) 0.001(7) 0.006(5)
C02 0.142(6) 0.062(3) 0.089(4) 0.023(3) 0.024(4) 0.037(4)
C021 0.272(19) 0.082(6) 0.110(8) 0.011(5) 0.018(9) 0.047(8)
C022 0.160(9) 0.127(7) 0.114(6) 0.052(6) 0.050(6) 0.090(7)
N2 0.134(5) 0.075(3) 0.078(3) 0.032(3) 0.031(3) 0.044(3)
O02 0.234(7) 0.113(4) 0.095(3) 0.042(3) 0.070(4) 0.095(4)
C03 0.089(4) 0.070(3) 0.070(3) 0.025(3) 0.016(3) 0.028(3)
C04 0.084(4) 0.075(3) 0.062(3) 0.030(3) 0.024(3) 0.031(3)
C05 0.108(5) 0.078(4) 0.075(4) 0.032(3) 0.043(3) 0.046(3)
N3 0.107(4) 0.078(3) 0.077(3) 0.034(2) 0.042(3) 0.045(3)
N4 0.096(3) 0.081(3) 0.069(3) 0.027(2) 0.034(2) 0.043(3)
C041 0.153(8) 0.101(5) 0.096(5) 0.034(4) 0.060(6) 0.072(6)
C06 0.093(4) 0.086(4) 0.070(3) 0.038(3) 0.036(3) 0.038(3)
C1A 0.38(3) 0.213(18) 0.24(2) 0.081(16) 0.17(3) 0.05(2)
C2A 0.182(12) 0.124(9) 0.191(13) 0.043(9) 0.017(10) 0.025(9)
C3A 0.155(10) 0.143(10) 0.230(15) 0.054(10) 0.048(10) 0.068(9)
C4A 0.135(11) 0.208(16) 0.237(18) 0.067(13) 0.047(11) 0.067(11)
C5A 0.111(10) 0.26(3) 0.25(2) 0.12(2) 0.036(11) 0.030(13)
C6A 0.114(10) 0.27(3) 0.228(19) 0.04(2) 0.027(10) 0.034(13)
C7A 0.171(12) 0.125(9) 0.30(2) -0.003(12) 0.050(13) 0.087(9)

loop_
_atom_type_symbol
_atom_type_description
_atom_type_scat_dispersion_real
_atom_type_scat_dispersion_imag
_atom_type_scat_source
C C 0.0033 0.0016 'International Tables Vol C Tables 4.2.6.8 and 6.1.1.4'
H H 0.0000 0.0000 'International Tables Vol C Tables 4.2.6.8 and 6.1.1.4'
N N 0.0061 0.0033 'International Tables Vol C Tables 4.2.6.8 and 6.1.1.4'
O O 0.0106 0.0060 'International Tables Vol C Tables 4.2.6.8 and 6.1.1.4'
F F 0.0171 0.0103 'International Tables Vol C Tables 4.2.6.8 and 6.1.1.4'
Cu Cu 0.3201 1.2651 'International Tables Vol C Tables 4.2.6.8 and 6.1.1.4'

loop_
_geom_angle_atom_site_label_1
_geom_angle_atom_site_label_2
_geom_angle_atom_site_label_3
_geom_angle
_geom_angle_site_symmetry_1
_geom_angle_site_symmetry_3
_geom_angle_publ_flag
O1 Cu1 O1 180.00(18) . 2 ?
O1 Cu1 O2 92.49(15) . . ?
O1 Cu1 O2 87.51(15) 2 . ?
O1 Cu1 O2 87.51(15) . 2 ?
O1 Cu1 O2 92.49(15) 2 2 ?
O2 Cu1 O2 180.0(3) . 2 ?
O1 Cu1 N3 91.28(16) . . ?
O1 Cu1 N3 88.72(16) 2 . ?
O2 Cu1 N3 88.44(16) . . ?
O2 Cu1 N3 91.56(16) 2 . ?
O1 Cu1 N3 88.72(16) . 2 ?
O1 Cu1 N3 91.28(16) 2 2 ?
O2 Cu1 N3 91.56(16) . 2 ?
O2 Cu1 N3 88.44(16) 2 2 ?
N3 Cu1 N3 180.0(2) . 2 ?
C2 O1 Cu1 124.1(4) . . ?
F3 C1 F2 106.3(7) . . ?
F3 C1 F1 105.8(7) . . ?
F2 C1 F1 107.5(7) . . ?
F3 C1 C2 113.6(6) . . ?
F2 C1 C2 113.5(7) . . ?
F1 C1 C2 109.7(7) . . ?
O1 C2 C3 128.1(6) . . ?
O1 C2 C1 112.6(5) . . ?
C3 C2 C1 119.3(6) . . ?
C2 C3 C4 123.6(7) . . ?
O2 C4 C3 127.4(6) . . ?
O2 C4 C5 116.6(7) . . ?
C3 C4 C5 115.7(7) . . ?
F5 C5 F4 118.9(17) . . ?
F5 C5 F6 99.0(14) . . ?
F4 C5 F6 85.9(13) . . ?
F5 C5 C4 123.1(11) . . ?
F4 C5 C4 114.8(10) . . ?
F6 C5 C4 102.1(14) . . ?
C5 F4 F6 51.0(11) . . ?
C5 F6 F4 43.1(7) . . ?
C4 O2 Cu1 124.2(4) . . ?
O5 Cu2 O01 89.33(17) . . ?
O5 Cu2 O4 161.6(2) . . ?
O01 Cu2 O4 88.43(16) . . ?
O5 Cu2 O6 91.47(17) . . ?
O01 Cu2 O6 178.68(16) . . ?
O4 Cu2 O6 90.48(17) . . ?
O5 Cu2 O3 108.76(19) . . ?
O01 Cu2 O3 87.60(19) . . ?
O4 Cu2 O3 89.34(18) . . ?
O6 Cu2 O3 93.13(19) . . ?
C7 O3 Cu2 121.1(5) . . ?
F8 C6 F7 105.6(10) . . ?
F8 C6 F9 106.6(10) . . ?
F7 C6 F9 108.8(12) . . ?
F8 C6 C7 114.2(10) . . ?
F7 C6 C7 110.7(8) . . ?
F9 C6 C7 110.6(9) . . ?
O3 C7 C8 126.9(7) . . ?
O3 C7 C6 113.8(8) . . ?
C8 C7 C6 119.2(8) . . ?
C9 C8 C7 126.0(8) . . ?
O4 C9 C8 127.8(7) . . ?
O4 C9 C10 110.5(7) . . ?
C8 C9 C10 121.6(7) . . ?
F12 C10 F10 113.6(14) . . ?
F12 C10 F11 98.8(9) . . ?
F10 C10 F11 101.4(9) . . ?
F12 C10 C9 113.2(7) . . ?
F10 C10 C9 115.9(7) . . ?
F11 C10 C9 111.9(10) . . ?
C9 O4 Cu2 125.4(4) . . ?
C12 O5 Cu2 125.1(4) . . ?
F13 C11 F15 113.0(12) . . ?
F13 C11 F14 105.5(11) . . ?
F15 C11 F14 97.7(10) . . ?
F13 C11 C12 115.7(9) . . ?
F15 C11 C12 113.9(9) . . ?
F14 C11 C12 109.1(10) . . ?
O5 C12 C13 128.4(6) . . ?
O5 C12 C11 113.0(6) . . ?
C13 C12 C11 118.6(7) . . ?
C12 C13 C14 122.2(6) . . ?
O6 C14 C13 126.6(6) . . ?
O6 C14 C15 114.9(6) . . ?
C13 C14 C15 118.5(6) . . ?
F16 C15 F17 109.2(8) . . ?
F16 C15 F18 105.0(8) . . ?
F17 C15 F18 99.6(7) . . ?
F16 C15 C14 114.6(6) . . ?
F17 C15 C14 112.6(7) . . ?
F18 C15 C14 114.6(7) . . ?
C14 O6 Cu2 125.2(4) . . ?
N1 O01 Cu2 119.7(3) . . ?
O01 N1 C03 124.5(5) . . ?
O01 N1 C01 122.2(5) . . ?
C03 N1 C01 112.6(5) . . ?
C02 C01 N1 101.4(5) . . ?
C02 C01 C012 114.8(8) . . ?
N1 C01 C012 105.1(7) . . ?
C02 C01 C011 115.7(7) . . ?
N1 C01 C011 108.7(7) . . ?
C012 C01 C011 110.0(7) . . ?
C01 C02 N2 101.2(6) . . ?
C01 C02 C021 118.1(10) . . ?
N2 C02 C021 108.9(7) . . ?
C01 C02 C022 115.0(6) . . ?
N2 C02 C022 103.0(6) . . ?
C021 C02 C022 109.0(11) . . ?
O02 N2 C03 124.8(5) . . ?
O02 N2 C02 122.9(6) . . ?
C03 N2 C02 112.2(5) . . ?
N1 C03 N2 107.5(5) . . ?
N1 C03 C04 127.2(6) . . ?
N2 C03 C04 125.3(5) . . ?
C06 C04 C05 103.7(5) . . ?
C06 C04 C03 128.7(5) . . ?
C05 C04 C03 127.6(6) . . ?
N3 C05 C04 112.0(6) . . ?
C05 N3 N4 105.1(4) . . ?
C05 N3 Cu1 119.2(4) . . ?
N4 N3 Cu1 135.6(3) . . ?
C06 N4 N3 110.8(5) . . ?
C06 N4 C041 128.6(6) . . ?
N3 N4 C041 120.6(5) . . ?
N4 C06 C04 108.4(5) . . ?
C3A C2A C7A 121.0(18) . . ?
C3A C2A C1A 121(2) . . ?
C7A C2A C1A 117(2) . . ?
C2A C3A C4A 121(2) . . ?
C3A C4A C5A 120(2) . . ?
C6A C5A C4A 117(2) . . ?
C5A C6A C7A 123(3) . . ?
C2A C7A C6A 117(2) . . ?

loop_
_geom_bond_atom_site_label_1
_geom_bond_atom_site_label_2
_geom_bond_distance
_geom_bond_site_symmetry_2
_geom_bond_publ_flag
Cu1 O1 1.957(3) . ?
Cu1 O1 1.957(3) 2 ?
Cu1 O2 1.959(4) . ?
Cu1 O2 1.959(4) 2 ?
Cu1 N3 2.402(4) . ?
Cu1 N3 2.402(4) 2 ?
O1 C2 1.235(6) . ?
C1 F3 1.284(8) . ?
C1 F2 1.301(8) . ?
C1 F1 1.302(10) . ?
C1 C2 1.534(9) . ?
C2 C3 1.367(9) . ?
C3 C4 1.377(10) . ?
C4 O2 1.239(7) . ?
C4 C5 1.529(13) . ?
C5 F5 1.095(12) . ?
C5 F4 1.154(13) . ?
C5 F6 1.313(17) . ?
F4 F6 1.684(17) . ?
Cu2 O5 1.913(4) . ?
Cu2 O01 1.936(4) . ?
Cu2 O4 1.942(4) . ?
Cu2 O6 1.963(4) . ?
Cu2 O3 2.175(5) . ?
O3 C7 1.224(8) . ?
C6 F8 1.272(13) . ?
C6 F7 1.276(11) . ?
C6 F9 1.282(12) . ?
C6 C7 1.551(12) . ?
C7 C8 1.393(11) . ?
C8 C9 1.356(11) . ?
C9 O4 1.260(7) . ?
C9 C10 1.522(10) . ?
C10 F12 1.160(10) . ?
C10 F10 1.174(9) . ?
C10 F11 1.296(11) . ?
O5 C12 1.258(7) . ?
C11 F13 1.217(11) . ?
C11 F15 1.244(12) . ?
C11 F14 1.320(14) . ?
C11 C12 1.524(10) . ?
C12 C13 1.355(9) . ?
C13 C14 1.390(9) . ?
C14 O6 1.239(7) . ?
C14 C15 1.496(9) . ?
C15 F16 1.256(8) . ?
C15 F17 1.252(9) . ?
C15 F18 1.292(9) . ?
O01 N1 1.308(6) . ?
N1 C03 1.334(7) . ?
N1 C01 1.507(8) . ?
C01 C02 1.509(11) . ?
C01 C012 1.547(13) . ?
C01 C011 1.535(9) . ?
C02 N2 1.503(8) . ?
C02 C021 1.532(12) . ?
C02 C022 1.562(13) . ?
N2 O02 1.275(7) . ?
N2 C03 1.352(8) . ?
C03 C04 1.422(8) . ?
C04 C06 1.363(8) . ?
C04 C05 1.388(7) . ?
C05 N3 1.306(7) . ?
N3 N4 1.353(6) . ?
N4 C06 1.323(7) . ?
N4 C041 1.446(9) . ?
C1A C2A 1.442(18) . ?
C2A C3A 1.325(17) . ?
C2A C7A 1.39(2) . ?
C3A C4A 1.35(2) . ?
C4A C5A 1.42(3) . ?
C5A C6A 1.33(3) . ?
C6A C7A 1.39(2) . ?
